data_7035777
loop_
_publ_author_name
'Gonz\'alez, Iv\'an'
'Dreyse, Paulina'
'Cort\'es-Arriagada, Diego'
'Sundararajan, Mahesh'
'Morgado, Claudio'
'Brito, Iv\'an'
'Rold\'an-Carmona, Cristina'
'Bolink, Henk J.'
'Loeb, B\'arbara'

_publ_section_title
;
 A comparative study of Ir(iii) complexes with
 pyrazino[2,3-f][1,10]phenanthroline and
 pyrazino[2,3-f][4,7]phenanthroline ligands in light-emitting
 electrochemical cells (LECs).
;
_journal_issue 33
_journal_name_full 'Dalton transactions (Cambridge, England : 2003)'
_journal_page_first 14771
_journal_page_last 14781
_journal_paper_doi 10.1039/c5dt01385b
_journal_volume 44
_journal_year 2015
_chemical_formula_moiety 'C36 H20 F4 Ir N6 , F6 P, 2(H2 O)'
_chemical_formula_sum 'C36 H24 F10 Ir N6 O2 P'
_chemical_formula_weight 985.78
_space_group_crystal_system triclinic
_space_group_IT_number 2
_space_group_name_Hall '-P 1'
_space_group_name_H-M_alt 'P -1'
_symmetry_space_group_name_Hall '-P 1'
_symmetry_space_group_name_H-M 'P -1'
_atom_sites_solution_hydrogens mixed
_audit_creation_method SHELXL-2014
_audit_update_record
;
2015-01-21 deposited with the CCDC.
2015-07-14 downloaded from the CCDC.
;
_cell_angle_alpha 92.099(6)
_cell_angle_beta 92.269(6)
_cell_angle_gamma 97.083(7)
_cell_formula_units_Z 2
_cell_length_a 9.4779(7)
_cell_length_b 12.0740(10)
_cell_length_c 15.5883(11)
_cell_measurement_reflns_used 21712
_cell_measurement_temperature 173(2)
_cell_measurement_theta_max 26.07
_cell_measurement_theta_min 3.32
_cell_volume 1767.3(2)
_computing_cell_refinement 'X-Area (Stoe & Cie, 2001)'
_computing_data_collection 'X-Area (Stoe & Cie, 2001)'
_computing_data_reduction 'X-Area (Stoe & Cie, 2001)'
_computing_molecular_graphics 'XP in SHELXTL-Plus (Sheldrick, 2008)'
_computing_publication_material SHELXL97
_computing_structure_refinement 'SHELXL (Sheldrick, 2008)'
_computing_structure_solution 'SHELXS (Sheldrick, 2008)'
_diffrn_ambient_temperature 173(2)
_diffrn_measured_fraction_theta_full 0.995
_diffrn_measured_fraction_theta_max 0.986
_diffrn_measurement_device_type 'STOE IPDS II two-circle-diffractometer'
_diffrn_measurement_method \w
_diffrn_radiation_type MoK\a
_diffrn_radiation_wavelength 0.71073
_diffrn_reflns_av_R_equivalents 0.0512
_diffrn_reflns_av_unetI/netI 0.0698
_diffrn_reflns_laue_measured_fraction_full 0.995
_diffrn_reflns_laue_measured_fraction_max 0.986
_diffrn_reflns_limit_h_max 11
_diffrn_reflns_limit_h_min -11
_diffrn_reflns_limit_k_max 13
_diffrn_reflns_limit_k_min -14
_diffrn_reflns_limit_l_max 18
_diffrn_reflns_limit_l_min -18
_diffrn_reflns_number 17064
_diffrn_reflns_point_group_measured_fraction_full 0.995
_diffrn_reflns_point_group_measured_fraction_max 0.986
_diffrn_reflns_theta_full 25.000
_diffrn_reflns_theta_max 25.632
_diffrn_reflns_theta_min 3.324
_diffrn_source 'Genix 3D I\mS microfocus X-ray source'
_exptl_absorpt_coefficient_mu 3.920
_exptl_absorpt_correction_T_max 0.771
_exptl_absorpt_correction_T_min 0.602
_exptl_absorpt_correction_type multi-scan
_exptl_absorpt_process_details 'X-Area (Stoe & Cie, 2001)'
_exptl_crystal_colour brown
_exptl_crystal_density_diffrn 1.852
_exptl_crystal_description plate
_exptl_crystal_F_000 960
_exptl_crystal_recrystallization_method 'diffusion Dichloromethane/Ether'
_exptl_crystal_size_max 0.130
_exptl_crystal_size_mid 0.110
_exptl_crystal_size_min 0.060
_refine_diff_density_max 1.306
_refine_diff_density_min -1.244
_refine_diff_density_rms 0.103
_refine_ls_extinction_method none
_refine_ls_goodness_of_fit_ref 0.947
_refine_ls_hydrogen_treatment constr
_refine_ls_matrix_type full
_refine_ls_number_parameters 505
_refine_ls_number_reflns 6597
_refine_ls_number_restraints 0
_refine_ls_restrained_S_all 0.947
_refine_ls_R_factor_all 0.0523
_refine_ls_R_factor_gt 0.0358
_refine_ls_shift/su_max 0.001
_refine_ls_shift/su_mean 0.000
_refine_ls_structure_factor_coef Fsqd
_refine_ls_weighting_details 'w=1/[\s^2^(Fo^2^)+(0.0277P)^2^] where P=(Fo^2^+2Fc^2^)/3'
_refine_ls_weighting_scheme calc
_refine_ls_wR_factor_gt 0.0664
_refine_ls_wR_factor_ref 0.0700
_reflns_Friedel_coverage 0.000
_reflns_number_gt 5422
_reflns_number_total 6597
_reflns_threshold_expression 'I > 2\s(I)'
_cod_data_source_file c5dt01385b2.cif
_cod_data_source_block ib49
_cod_depositor_comments 'Adding full bibliography for 7035776--7035777.cif.'
_cod_database_code 7035777
_shelx_space_group_comment
; 
The symmetry employed for this shelxl refinement is uniquely defined 
by the following loop, which should always be used as a source of 
symmetry information in preference to the above space-group names. 
They are only intended as comments. 
;
_shelx_estimated_absorpt_t_min 0.630
_shelx_estimated_absorpt_t_max 0.799
_shelxl_version_number 2014-1

loop_
_space_group_symop_operation_xyz
'x, y, z'
'-x, -y, -z'

loop_
_atom_site_label
_atom_site_type_symbol
_atom_site_fract_x
_atom_site_fract_y
_atom_site_fract_z
_atom_site_U_iso_or_equiv
_atom_site_adp_type
_atom_site_occupancy
_atom_site_site_symmetry_order
_atom_site_calc_flag
_atom_site_refinement_flags_posn
_atom_site_refinement_flags_adp
Ir1 Ir 0.55935(2) 0.70931(2) 0.77270(2) 0.03052(7) Uani 1 1 d . .
N1 N 0.3649(5) 0.7388(4) 0.7070(3) 0.0370(11) Uani 1 1 d . .
C2 C 0.3820(5) 0.7732(4) 0.6263(3) 0.0345(12) Uani 1 1 d . .
C3 C 0.2652(6) 0.7782(5) 0.5698(4) 0.0441(14) Uani 1 1 d . .
N4 N 0.1323(5) 0.7461(5) 0.5925(4) 0.0573(15) Uani 1 1 d . .
C5 C 0.1188(6) 0.7128(6) 0.6716(5) 0.0621(19) Uani 1 1 d . .
H5 H 0.0258 0.6890 0.6897 0.074 Uiso 1 1 calc R U
C6 C 0.2345(6) 0.7106(5) 0.7309(4) 0.0458(14) Uani 1 1 d . .
H6 H 0.2182 0.6889 0.7880 0.055 Uiso 1 1 calc R U
N11 N 0.6319(4) 0.7867(4) 0.6579(3) 0.0328(10) Uani 1 1 d . .
C12 C 0.5249(5) 0.8040(4) 0.6008(3) 0.0336(12) Uani 1 1 d . .
C13 C 0.5506(6) 0.8490(4) 0.5211(3) 0.0363(12) Uani 1 1 d . .
C14 C 0.6924(6) 0.8809(5) 0.5018(4) 0.0422(13) Uani 1 1 d . .
H14 H 0.7145 0.9129 0.4484 0.051 Uiso 1 1 calc R U
C15 C 0.7990(6) 0.8658(5) 0.5603(4) 0.0462(15) Uani 1 1 d . .
H15 H 0.8956 0.8877 0.5481 0.055 Uiso 1 1 calc R U
C16 C 0.7650(6) 0.8180(5) 0.6379(4) 0.0409(13) Uani 1 1 d . .
H16 H 0.8399 0.8075 0.6779 0.049 Uiso 1 1 calc R U
C21 C 0.2907(6) 0.8196(5) 0.4843(4) 0.0466(15) Uani 1 1 d . .
C22 C 0.4285(6) 0.8567(5) 0.4614(4) 0.0418(14) Uani 1 1 d . .
C23 C 0.4440(7) 0.8964(5) 0.3786(4) 0.0504(15) Uani 1 1 d . .
H23 H 0.5357 0.9241 0.3603 0.060 Uiso 1 1 calc R U
C24 C 0.3282(9) 0.8954(6) 0.3248(4) 0.067(2) Uani 1 1 d . .
H24 H 0.3380 0.9209 0.2681 0.081 Uiso 1 1 calc R U
C25 C 0.1964(9) 0.8569(7) 0.3532(5) 0.077(2) Uani 1 1 d . .
H25 H 0.1162 0.8577 0.3148 0.092 Uiso 1 1 calc R U
N26 N 0.1741(6) 0.8188(5) 0.4307(4) 0.0671(16) Uani 1 1 d . .
N31 N 0.6159(5) 0.8549(4) 0.8418(3) 0.0350(10) Uani 1 1 d . .
C32 C 0.7401(6) 0.8624(5) 0.8921(4) 0.0417(14) Uani 1 1 d . .
C33 C 0.7784(7) 0.9553(6) 0.9468(4) 0.0548(17) Uani 1 1 d . .
H33 H 0.8632 0.9602 0.9822 0.066 Uiso 1 1 calc R U
C34 C 0.6938(7) 1.0411(6) 0.9504(5) 0.0625(19) Uani 1 1 d . .
H34 H 0.7199 1.1047 0.9879 0.075 Uiso 1 1 calc R U
C35 C 0.5721(7) 1.0328(5) 0.8990(4) 0.0504(15) Uani 1 1 d . .
H35 H 0.5136 1.0912 0.8999 0.060 Uiso 1 1 calc R U
C36 C 0.5355(6) 0.9400(5) 0.8463(4) 0.0426(13) Uani 1 1 d . .
H36 H 0.4502 0.9349 0.8115 0.051 Uiso 1 1 calc R U
C41 C 0.7495(6) 0.6818(5) 0.8227(3) 0.0392(13) Uani 1 1 d . .
C42 C 0.8152(6) 0.7644(5) 0.8805(3) 0.0404(13) Uani 1 1 d . .
C43 C 0.9442(6) 0.7489(6) 0.9216(4) 0.0487(15) Uani 1 1 d . .
C44 C 1.0115(6) 0.6561(6) 0.9061(4) 0.0507(16) Uani 1 1 d . .
H44 H 1.0984 0.6462 0.9356 0.061 Uiso 1 1 calc R U
C45 C 0.9478(6) 0.5793(6) 0.8466(4) 0.0483(15) Uani 1 1 d . .
C46 C 0.8184(6) 0.5862(5) 0.8039(4) 0.0423(14) Uani 1 1 d . .
H46 H 0.7773 0.5292 0.7636 0.051 Uiso 1 1 calc R U
F43 F 1.0079(4) 0.8264(4) 0.9799(2) 0.0669(11) Uani 1 1 d . .
F45 F 1.0139(4) 0.4881(4) 0.8274(3) 0.0684(11) Uani 1 1 d . .
N51 N 0.5035(5) 0.5518(4) 0.7206(3) 0.0357(11) Uani 1 1 d . .
C52 C 0.4199(6) 0.4796(5) 0.7696(4) 0.0394(13) Uani 1 1 d . .
C53 C 0.3659(7) 0.3745(5) 0.7357(4) 0.0495(15) Uani 1 1 d . .
H53 H 0.3069 0.3247 0.7688 0.059 Uiso 1 1 calc R U
C54 C 0.3985(8) 0.3427(6) 0.6538(5) 0.0637(19) Uani 1 1 d . .
H54 H 0.3598 0.2715 0.6295 0.076 Uiso 1 1 calc R U
C55 C 0.4867(8) 0.4138(6) 0.6073(4) 0.0608(19) Uani 1 1 d . .
H55 H 0.5123 0.3912 0.5516 0.073 Uiso 1 1 calc R U
C56 C 0.5373(6) 0.5168(5) 0.6413(4) 0.0454(14) Uani 1 1 d . .
H56 H 0.5981 0.5658 0.6086 0.054 Uiso 1 1 calc R U
C61 C 0.4645(5) 0.6366(5) 0.8726(3) 0.0342(12) Uani 1 1 d . .
C62 C 0.4009(5) 0.5270(5) 0.8546(3) 0.0342(12) Uani 1 1 d . .
C63 C 0.3265(6) 0.4707(5) 0.9194(4) 0.0392(13) Uani 1 1 d . .
C64 C 0.3139(6) 0.5182(5) 0.9999(4) 0.0426(14) Uani 1 1 d . .
H64 H 0.2629 0.4788 1.0429 0.051 Uiso 1 1 calc R U
C65 C 0.3786(6) 0.6247(5) 1.0143(4) 0.0425(14) Uani 1 1 d . .
C66 C 0.4527(6) 0.6863(5) 0.9547(3) 0.0373(13) Uani 1 1 d . .
H66 H 0.4950 0.7606 0.9684 0.045 Uiso 1 1 calc R U
F63 F 0.2648(4) 0.3647(3) 0.9047(2) 0.0547(9) Uani 1 1 d . .
F65 F 0.3694(4) 0.6733(3) 1.0942(2) 0.0578(10) Uani 1 1 d . .
P1 P 0.15807(18) 1.03721(15) 0.76221(12) 0.0541(4) Uani 1 1 d . .
F1 F 0.0601(7) 1.0967(5) 0.8211(4) 0.120(2) Uani 1 1 d . .
F2 F 0.1490(5) 1.1323(4) 0.6956(3) 0.0848(13) Uani 1 1 d . .
F3 F 0.1752(5) 0.9434(4) 0.8278(3) 0.0971(16) Uani 1 1 d . .
F4 F 0.2604(5) 0.9776(4) 0.7015(3) 0.0828(13) Uani 1 1 d . .
F5 F 0.2954(5) 1.1078(4) 0.8057(4) 0.113(2) Uani 1 1 d . .
F6 F 0.0250(5) 0.9658(4) 0.7181(4) 0.1076(19) Uani 1 1 d . .
O1W O -0.0412(9) 0.6304(9) 0.4104(6) 0.161(4) Uani 1 1 d . .
H1WA H 0.0093 0.6870 0.4327 0.242 Uiso 1 1 d R U
H1WB H -0.0844 0.6025 0.4521 0.242 Uiso 1 1 d R U
O2W O -0.1773(12) 0.5236(12) 0.5443(10) 0.241(7) Uani 1 1 d . .

loop_
_atom_site_aniso_label
_atom_site_aniso_U_11
_atom_site_aniso_U_22
_atom_site_aniso_U_33
_atom_site_aniso_U_23
_atom_site_aniso_U_13
_atom_site_aniso_U_12
Ir1 0.02794(10) 0.03418(11) 0.02941(11) 0.00646(7) -0.00163(7) 0.00320(7)
N1 0.030(2) 0.044(3) 0.038(3) 0.010(2) 0.002(2) 0.005(2)
C2 0.030(3) 0.036(3) 0.038(3) 0.008(2) -0.001(2) 0.005(2)
C3 0.035(3) 0.047(4) 0.050(4) 0.014(3) -0.007(3) 0.004(3)
N4 0.036(3) 0.067(4) 0.068(4) 0.027(3) -0.011(3) -0.002(3)
C5 0.030(3) 0.078(5) 0.080(5) 0.034(4) -0.002(3) 0.004(3)
C6 0.033(3) 0.049(4) 0.057(4) 0.020(3) 0.003(3) 0.004(3)
N11 0.030(2) 0.039(3) 0.030(2) 0.0077(19) -0.0034(18) 0.0057(19)
C12 0.032(3) 0.035(3) 0.033(3) 0.002(2) -0.004(2) 0.001(2)
C13 0.040(3) 0.034(3) 0.034(3) 0.007(2) 0.002(2) 0.003(2)
C14 0.053(3) 0.042(3) 0.032(3) 0.009(2) 0.003(3) 0.000(3)
C15 0.035(3) 0.053(4) 0.048(4) 0.010(3) 0.006(3) -0.010(3)
C16 0.035(3) 0.042(3) 0.044(3) 0.006(3) -0.004(2) -0.001(2)
C21 0.049(3) 0.044(3) 0.046(3) 0.014(3) -0.013(3) 0.004(3)
C22 0.049(3) 0.036(3) 0.039(3) 0.006(3) -0.006(3) 0.004(3)
C23 0.062(4) 0.048(4) 0.040(3) 0.013(3) -0.005(3) 0.003(3)
C24 0.083(5) 0.074(5) 0.045(4) 0.026(3) -0.014(4) 0.005(4)
C25 0.074(5) 0.097(6) 0.058(5) 0.032(4) -0.033(4) 0.009(5)
N26 0.057(3) 0.074(4) 0.069(4) 0.025(3) -0.024(3) 0.005(3)
N31 0.032(2) 0.039(3) 0.034(2) 0.010(2) 0.0001(19) 0.002(2)
C32 0.035(3) 0.049(4) 0.038(3) 0.004(3) -0.003(2) -0.002(3)
C33 0.041(3) 0.062(4) 0.057(4) -0.013(3) -0.011(3) -0.003(3)
C34 0.060(4) 0.055(4) 0.068(5) -0.019(4) -0.003(4) 0.001(3)
C35 0.057(4) 0.039(3) 0.055(4) -0.005(3) 0.002(3) 0.008(3)
C36 0.039(3) 0.045(3) 0.044(3) 0.006(3) -0.001(3) 0.005(3)
C41 0.041(3) 0.047(4) 0.029(3) 0.015(2) 0.003(2) 0.001(3)
C42 0.038(3) 0.052(4) 0.032(3) 0.009(3) 0.002(2) 0.004(3)
C43 0.031(3) 0.072(4) 0.040(3) 0.006(3) -0.005(3) -0.005(3)
C44 0.032(3) 0.078(5) 0.044(4) 0.014(3) -0.004(3) 0.010(3)
C45 0.032(3) 0.059(4) 0.058(4) 0.018(3) 0.008(3) 0.016(3)
C46 0.036(3) 0.051(4) 0.043(3) 0.017(3) 0.004(3) 0.013(3)
F43 0.046(2) 0.087(3) 0.064(2) -0.006(2) -0.0217(18) 0.003(2)
F45 0.049(2) 0.074(3) 0.088(3) 0.010(2) -0.003(2) 0.030(2)
N51 0.034(2) 0.042(3) 0.033(2) 0.008(2) -0.002(2) 0.009(2)
C52 0.038(3) 0.041(3) 0.040(3) 0.009(3) -0.003(2) 0.010(3)
C53 0.057(4) 0.038(3) 0.051(4) -0.001(3) 0.004(3) -0.006(3)
C54 0.085(5) 0.042(4) 0.060(4) -0.011(3) 0.006(4) -0.005(4)
C55 0.090(5) 0.046(4) 0.047(4) -0.007(3) 0.011(4) 0.011(4)
C56 0.048(3) 0.050(4) 0.040(3) 0.003(3) 0.001(3) 0.013(3)
C61 0.025(2) 0.041(3) 0.038(3) 0.007(2) -0.002(2) 0.008(2)
C62 0.029(3) 0.038(3) 0.036(3) 0.005(2) -0.003(2) 0.003(2)
C63 0.034(3) 0.035(3) 0.049(4) 0.012(3) -0.003(3) 0.004(2)
C64 0.038(3) 0.051(4) 0.042(3) 0.018(3) 0.008(3) 0.008(3)
C65 0.037(3) 0.059(4) 0.034(3) 0.007(3) 0.001(2) 0.015(3)
C66 0.041(3) 0.037(3) 0.034(3) 0.006(2) -0.003(2) 0.003(2)
F63 0.058(2) 0.047(2) 0.057(2) 0.0161(17) 0.0056(18) -0.0067(17)
F65 0.072(2) 0.068(3) 0.0350(19) 0.0066(17) 0.0123(17) 0.011(2)
P1 0.0446(9) 0.0526(10) 0.0656(11) 0.0111(8) 0.0007(8) 0.0059(8)
F1 0.128(5) 0.129(5) 0.119(4) 0.007(4) 0.042(4) 0.061(4)
F2 0.076(3) 0.071(3) 0.109(4) 0.038(3) 0.001(3) 0.008(2)
F3 0.098(4) 0.100(4) 0.100(4) 0.051(3) 0.012(3) 0.024(3)
F4 0.074(3) 0.083(3) 0.097(3) 0.008(3) 0.023(2) 0.023(2)
F5 0.085(3) 0.074(3) 0.173(6) -0.008(3) -0.061(4) 0.011(3)
F6 0.062(3) 0.080(3) 0.171(5) 0.014(3) -0.043(3) -0.016(2)
O1W 0.124(6) 0.206(10) 0.135(7) 0.034(6) -0.017(5) -0.055(6)
O2W 0.150(9) 0.254(14) 0.344(18) 0.096(13) 0.133(11) 0.062(9)

loop_
_atom_type_symbol
_atom_type_description
_atom_type_scat_dispersion_real
_atom_type_scat_dispersion_imag
_atom_type_scat_source
C C 0.0033 0.0016 'International Tables Vol C Tables 4.2.6.8 and 6.1.1.4'
H H 0.0000 0.0000 'International Tables Vol C Tables 4.2.6.8 and 6.1.1.4'
N N 0.0061 0.0033 'International Tables Vol C Tables 4.2.6.8 and 6.1.1.4'
O O 0.0106 0.0060 'International Tables Vol C Tables 4.2.6.8 and 6.1.1.4'
F F 0.0171 0.0103 'International Tables Vol C Tables 4.2.6.8 and 6.1.1.4'
P P 0.1023 0.0942 'International Tables Vol C Tables 4.2.6.8 and 6.1.1.4'
Ir Ir -1.4442 7.9887 'International Tables Vol C Tables 4.2.6.8 and 6.1.1.4'

loop_
_geom_angle_atom_site_label_1
_geom_angle_atom_site_label_2
_geom_angle_atom_site_label_3
_geom_angle
C41 Ir1 C61 89.9(2)
C41 Ir1 N31 79.8(2)
C61 Ir1 N31 92.2(2)
C41 Ir1 N51 96.1(2)
C61 Ir1 N51 80.2(2)
N31 Ir1 N51 171.38(19)
C41 Ir1 N1 174.4(2)
C61 Ir1 N1 95.16(19)
N31 Ir1 N1 102.40(17)
N51 Ir1 N1 82.39(17)
C41 Ir1 N11 97.84(19)
C61 Ir1 N11 172.12(18)
N31 Ir1 N11 90.51(18)
N51 Ir1 N11 97.60(18)
N1 Ir1 N11 77.02(16)
C6 N1 C2 117.8(5)
C6 N1 Ir1 127.4(4)
C2 N1 Ir1 113.9(3)
N1 C2 C3 121.2(5)
N1 C2 C12 117.4(4)
C3 C2 C12 121.4(5)
N4 C3 C2 121.5(5)
N4 C3 C21 120.0(5)
C2 C3 C21 118.5(5)
C5 N4 C3 115.9(5)
N4 C5 C6 123.8(6)
N4 C5 H5 118.1
C6 C5 H5 118.1
N1 C6 C5 119.7(6)
N1 C6 H6 120.1
C5 C6 H6 120.1
C16 N11 C12 118.5(5)
C16 N11 Ir1 127.6(4)
C12 N11 Ir1 113.9(3)
N11 C12 C13 122.4(5)
N11 C12 C2 116.9(5)
C13 C12 C2 120.7(4)
C12 C13 C14 117.6(5)
C12 C13 C22 118.4(5)
C14 C13 C22 123.9(5)
C15 C14 C13 119.5(5)
C15 C14 H14 120.3
C13 C14 H14 120.3
C14 C15 C16 119.6(5)
C14 C15 H15 120.2
C16 C15 H15 120.2
N11 C16 C15 122.3(5)
N11 C16 H16 118.8
C15 C16 H16 118.8
N26 C21 C22 123.6(6)
N26 C21 C3 116.2(6)
C22 C21 C3 120.2(5)
C21 C22 C23 116.8(5)
C21 C22 C13 120.6(5)
C23 C22 C13 122.6(6)
C24 C23 C22 119.9(7)
C24 C23 H23 120.1
C22 C23 H23 120.1
C23 C24 C25 119.1(6)
C23 C24 H24 120.5
C25 C24 H24 120.5
N26 C25 C24 124.1(6)
N26 C25 H25 117.9
C24 C25 H25 117.9
C25 N26 C21 116.5(6)
C36 N31 C32 118.8(5)
C36 N31 Ir1 124.5(4)
C32 N31 Ir1 116.5(4)
N31 C32 C33 119.6(5)
N31 C32 C42 112.6(5)
C33 C32 C42 127.8(5)
C32 C33 C34 120.4(6)
C32 C33 H33 119.8
C34 C33 H33 119.8
C35 C34 C33 119.0(6)
C35 C34 H34 120.5
C33 C34 H34 120.5
C36 C35 C34 119.6(6)
C36 C35 H35 120.2
C34 C35 H35 120.2
N31 C36 C35 122.6(5)
N31 C36 H36 118.7
C35 C36 H36 118.7
C42 C41 C46 119.3(5)
C42 C41 Ir1 115.4(4)
C46 C41 Ir1 125.2(4)
C41 C42 C43 119.0(5)
C41 C42 C32 115.4(5)
C43 C42 C32 125.6(5)
F43 C43 C44 117.1(5)
F43 C43 C42 120.1(6)
C44 C43 C42 122.9(6)
C45 C44 C43 116.7(5)
C45 C44 H44 121.7
C43 C44 H44 121.7
C44 C45 F45 118.3(5)
C44 C45 C46 124.6(6)
F45 C45 C46 117.0(6)
C45 C46 C41 117.4(6)
C45 C46 H46 121.3
C41 C46 H46 121.3
C56 N51 C52 119.3(5)
C56 N51 Ir1 124.6(4)
C52 N51 Ir1 116.0(4)
N51 C52 C53 119.7(5)
N51 C52 C62 112.5(5)
C53 C52 C62 127.8(6)
C54 C53 C52 119.6(6)
C54 C53 H53 120.2
C52 C53 H53 120.2
C55 C54 C53 119.9(6)
C55 C54 H54 120.0
C53 C54 H54 120.0
C56 C55 C54 119.6(6)
C56 C55 H55 120.2
C54 C55 H55 120.2
N51 C56 C55 121.8(6)
N51 C56 H56 119.1
C55 C56 H56 119.1
C62 C61 C66 119.3(5)
C62 C61 Ir1 114.2(4)
C66 C61 Ir1 126.5(4)
C61 C62 C63 118.4(5)
C61 C62 C52 116.6(5)
C63 C62 C52 125.0(5)
F63 C63 C64 116.8(5)
F63 C63 C62 120.2(5)
C64 C63 C62 123.0(6)
C65 C64 C63 116.3(6)
C65 C64 H64 121.9
C63 C64 H64 121.9
C64 C65 F65 117.4(5)
C64 C65 C66 124.7(5)
F65 C65 C66 117.9(6)
C65 C66 C61 118.4(5)
C65 C66 H66 120.8
C61 C66 H66 120.8
F1 P1 F6 90.0(4)
F1 P1 F3 93.0(3)
F6 P1 F3 90.7(3)
F1 P1 F5 91.4(4)
F6 P1 F5 178.6(3)
F3 P1 F5 89.0(3)
F1 P1 F2 89.0(3)
F6 P1 F2 91.3(3)
F3 P1 F2 177.2(3)
F5 P1 F2 89.0(3)
F1 P1 F4 179.2(4)
F6 P1 F4 90.7(3)
F3 P1 F4 87.5(3)
F5 P1 F4 87.9(3)
F2 P1 F4 90.5(3)
H1WA O1W H1WB 103.5

loop_
_geom_bond_atom_site_label_1
_geom_bond_atom_site_label_2
_geom_bond_distance
Ir1 C41 2.005(6)
Ir1 C61 2.006(6)
Ir1 N31 2.030(5)
Ir1 N51 2.040(5)
Ir1 N1 2.147(4)
Ir1 N11 2.148(4)
N1 C6 1.313(7)
N1 C2 1.349(7)
C2 C3 1.396(7)
C2 C12 1.435(7)
C3 N4 1.336(8)
C3 C21 1.460(8)
N4 C5 1.317(9)
C5 C6 1.410(8)
C5 H5 0.9500
C6 H6 0.9500
N11 C16 1.324(7)
N11 C12 1.363(6)
C12 C13 1.392(7)
C13 C14 1.400(8)
C13 C22 1.470(7)
C14 C15 1.368(8)
C14 H14 0.9500
C15 C16 1.391(8)
C15 H15 0.9500
C16 H16 0.9500
C21 N26 1.357(7)
C21 C22 1.392(9)
C22 C23 1.400(8)
C23 C24 1.354(9)
C23 H23 0.9500
C24 C25 1.375(11)
C24 H24 0.9500
C25 N26 1.325(10)
C25 H25 0.9500
N31 C36 1.354(7)
N31 C32 1.380(7)
C32 C33 1.387(8)
C32 C42 1.463(8)
C33 C34 1.387(9)
C33 H33 0.9500
C34 C35 1.369(9)
C34 H34 0.9500
C35 C36 1.365(8)
C35 H35 0.9500
C36 H36 0.9500
C41 C42 1.389(8)
C41 C46 1.422(8)
C42 C43 1.394(8)
C43 F43 1.350(7)
C43 C44 1.375(9)
C44 C45 1.356(9)
C44 H44 0.9500
C45 F45 1.362(7)
C45 C46 1.384(8)
C46 H46 0.9500
N51 C56 1.356(7)
N51 C52 1.377(7)
C52 C53 1.386(8)
C52 C62 1.450(8)
C53 C54 1.378(9)
C53 H53 0.9500
C54 C55 1.371(10)
C54 H54 0.9500
C55 C56 1.357(9)
C55 H55 0.9500
C56 H56 0.9500
C61 C62 1.399(8)
C61 C66 1.407(8)
C62 C63 1.402(8)
C63 F63 1.347(7)
C63 C64 1.376(8)
C64 C65 1.363(9)
C64 H64 0.9500
C65 F65 1.368(6)
C65 C66 1.373(8)
C66 H66 0.9500
P1 F1 1.551(5)
P1 F6 1.558(5)
P1 F3 1.573(5)
P1 F5 1.580(5)
P1 F2 1.583(5)
P1 F4 1.596(4)
O1W H1WA 0.8400
O1W H1WB 0.8399

loop_
_geom_hbond_atom_site_label_D
_geom_hbond_atom_site_label_H
_geom_hbond_atom_site_label_A
_geom_hbond_distance_DH
_geom_hbond_distance_HA
_geom_hbond_distance_DA
_geom_hbond_angle_DHA
O1W H1WA N26 0.84 2.09 2.861(11) 152.6
O1W H1WB O2W 0.84 1.93 2.771(15) 174.0

loop_
_geom_torsion_atom_site_label_1
_geom_torsion_atom_site_label_2
_geom_torsion_atom_site_label_3
_geom_torsion_atom_site_label_4
_geom_torsion
C6 N1 C2 C3 -0.4(8)
Ir1 N1 C2 C3 169.2(4)
C6 N1 C2 C12 179.8(5)
Ir1 N1 C2 C12 -10.6(6)
N1 C2 C3 N4 -2.0(9)
C12 C2 C3 N4 177.8(5)
N1 C2 C3 C21 178.0(5)
C12 C2 C3 C21 -2.2(8)
C2 C3 N4 C5 1.9(9)
C21 C3 N4 C5 -178.2(6)
C3 N4 C5 C6 0.4(11)
C2 N1 C6 C5 2.5(9)
Ir1 N1 C6 C5 -165.4(5)
N4 C5 C6 N1 -2.7(11)
C16 N11 C12 C13 2.7(8)
Ir1 N11 C12 C13 -177.3(4)
C16 N11 C12 C2 -177.5(5)
Ir1 N11 C12 C2 2.5(6)
N1 C2 C12 N11 5.5(7)
C3 C2 C12 N11 -174.3(5)
N1 C2 C12 C13 -174.7(5)
C3 C2 C12 C13 5.5(8)
N11 C12 C13 C14 -2.5(8)
C2 C12 C13 C14 177.7(5)
N11 C12 C13 C22 175.5(5)
C2 C12 C13 C22 -4.2(8)
C12 C13 C14 C15 0.9(8)
C22 C13 C14 C15 -177.1(5)
C13 C14 C15 C16 0.5(9)
C12 N11 C16 C15 -1.2(8)
Ir1 N11 C16 C15 178.8(4)
C14 C15 C16 N11 -0.4(9)
N4 C3 C21 N26 -2.4(9)
C2 C3 C21 N26 177.6(6)
N4 C3 C21 C22 177.8(6)
C2 C3 C21 C22 -2.3(9)
N26 C21 C22 C23 0.9(9)
C3 C21 C22 C23 -179.2(5)
N26 C21 C22 C13 -176.4(6)
C3 C21 C22 C13 3.4(9)
C12 C13 C22 C21 -0.2(8)
C14 C13 C22 C21 177.7(6)
C12 C13 C22 C23 -177.3(5)
C14 C13 C22 C23 0.6(9)
C21 C22 C23 C24 -1.2(9)
C13 C22 C23 C24 176.1(6)
C22 C23 C24 C25 1.2(11)
C23 C24 C25 N26 -0.8(13)
C24 C25 N26 C21 0.5(12)
C22 C21 N26 C25 -0.6(10)
C3 C21 N26 C25 179.6(7)
C36 N31 C32 C33 1.1(8)
Ir1 N31 C32 C33 -174.1(5)
C36 N31 C32 C42 179.8(5)
Ir1 N31 C32 C42 4.6(6)
N31 C32 C33 C34 -0.9(10)
C42 C32 C33 C34 -179.5(6)
C32 C33 C34 C35 -0.1(11)
C33 C34 C35 C36 0.9(11)
C32 N31 C36 C35 -0.2(9)
Ir1 N31 C36 C35 174.6(5)
C34 C35 C36 N31 -0.8(10)
C46 C41 C42 C43 -2.9(8)
Ir1 C41 C42 C43 176.6(4)
C46 C41 C42 C32 176.7(5)
Ir1 C41 C42 C32 -3.7(7)
N31 C32 C42 C41 -0.6(7)
C33 C32 C42 C41 178.1(6)
N31 C32 C42 C43 179.0(6)
C33 C32 C42 C43 -2.4(10)
C41 C42 C43 F43 -178.0(5)
C32 C42 C43 F43 2.4(9)
C41 C42 C43 C44 1.5(9)
C32 C42 C43 C44 -178.1(6)
F43 C43 C44 C45 -179.1(6)
C42 C43 C44 C45 1.3(10)
C43 C44 C45 F45 177.8(5)
C43 C44 C45 C46 -2.9(10)
C44 C45 C46 C41 1.4(9)
F45 C45 C46 C41 -179.2(5)
C42 C41 C46 C45 1.6(8)
Ir1 C41 C46 C45 -178.0(4)
C56 N51 C52 C53 -3.2(7)
Ir1 N51 C52 C53 173.8(4)
C56 N51 C52 C62 176.3(4)
Ir1 N51 C52 C62 -6.6(5)
N51 C52 C53 C54 1.1(9)
C62 C52 C53 C54 -178.3(6)
C52 C53 C54 C55 1.7(11)
C53 C54 C55 C56 -2.4(11)
C52 N51 C56 C55 2.6(8)
Ir1 N51 C56 C55 -174.2(5)
C54 C55 C56 N51 0.2(10)
C66 C61 C62 C63 0.4(7)
Ir1 C61 C62 C63 -177.3(4)
C66 C61 C62 C52 -178.5(4)
Ir1 C61 C62 C52 3.8(6)
N51 C52 C62 C61 1.9(6)
C53 C52 C62 C61 -178.7(5)
N51 C52 C62 C63 -177.0(5)
C53 C52 C62 C63 2.5(9)
C61 C62 C63 F63 -179.5(4)
C52 C62 C63 F63 -0.7(8)
C61 C62 C63 C64 -0.3(8)
C52 C62 C63 C64 178.5(5)
F63 C63 C64 C65 179.0(5)
C62 C63 C64 C65 -0.1(8)
C63 C64 C65 F65 -179.1(5)
C63 C64 C65 C66 0.6(8)
C64 C65 C66 C61 -0.5(8)
F65 C65 C66 C61 179.1(4)
C62 C61 C66 C65 0.0(7)
Ir1 C61 C66 C65 177.4(4)
